data_1570825
loop_
_publ_author_name
'Rieser, Theresa E.'
'Sch&#xe4;dle, Dorothea'
'Maichle-M&#xf6;ssmer, C&#xe4;cilia'
'Anwander, Reiner'

_publ_section_title
;
 Terminal dysprosium and holmium organoimides.
;
_journal_issue 10
_journal_name_full 'Chemical science'
_journal_page_first 3562
_journal_page_last 3570
_journal_paper_doi 10.1039/d3sc06584g
_journal_volume 15
_journal_year 2024
_chemical_formula_sum 'C49.5 H76 B Dy N8'
_chemical_formula_weight 956.49
_chemical_properties_physical Air-sensitive,Moisture-sensitive
_space_group_crystal_system monoclinic
_space_group_IT_number 14
_space_group_name_Hall '-P 2yn'
_space_group_name_H-M_alt 'P 1 21/n 1'
_atom_sites_solution_hydrogens mixed
_audit_creation_method SHELXL-2014/7
_audit_update_record
;
2023-12-05 deposited with the CCDC.	2024-01-19 downloaded from the CCDC.
;
_cell_angle_alpha 90
_cell_angle_beta 96.643(2)
_cell_angle_gamma 90
_cell_formula_units_Z 4
_cell_length_a 12.1758(12)
_cell_length_b 17.8931(17)
_cell_length_c 23.260(2)
_cell_measurement_reflns_used 5667
_cell_measurement_temperature 100(2)
_cell_measurement_theta_max 21.80
_cell_measurement_theta_min 2.291
_cell_volume 5033.5(8)
_computing_cell_refinement 'SAINT V8.38A (Bruker AXS Inc., 2017)'
_computing_data_collection 'APEX3 v2017.3-0 (Bruker AXS)'
_computing_data_reduction 'SAINT V8.38A (Bruker AXS Inc., 2017)'
_computing_structure_refinement 'SHELXL-2014/7 (Sheldrick, 2014)'
_computing_structure_solution 'XT, VERSION 2014/5,SHELXS-13 (Sheldrick 2008)'
_diffrn_ambient_temperature 100(2)
_diffrn_measured_fraction_theta_full 1.000
_diffrn_measured_fraction_theta_max 0.992
_diffrn_measurement_device_type 'Bruker APEX II DUO'
_diffrn_measurement_method 'omega scans'
_diffrn_radiation_type MoK\a
_diffrn_radiation_wavelength 0.71073
_diffrn_reflns_av_R_equivalents 0.0925
_diffrn_reflns_av_unetI/netI 0.0787
_diffrn_reflns_Laue_measured_fraction_full 1.000
_diffrn_reflns_Laue_measured_fraction_max 0.992
_diffrn_reflns_limit_h_max 16
_diffrn_reflns_limit_h_min -16
_diffrn_reflns_limit_k_max 24
_diffrn_reflns_limit_k_min -24
_diffrn_reflns_limit_l_max 31
_diffrn_reflns_limit_l_min -31
_diffrn_reflns_number 59881
_diffrn_reflns_point_group_measured_fraction_full 1.000
_diffrn_reflns_point_group_measured_fraction_max 0.992
_diffrn_reflns_theta_full 25.242
_diffrn_reflns_theta_max 28.700
_diffrn_reflns_theta_min 1.439
_diffrn_source 'ImuS-focus sealed tube'
_exptl_absorpt_coefficient_mu 1.524
_exptl_absorpt_correction_type multi-scan
_exptl_absorpt_process_details 'sadabs V2012/1 (Bruker AXS Inc.)'
_exptl_crystal_colour colourless
_exptl_crystal_density_diffrn 1.262
_exptl_crystal_description needle
_exptl_crystal_F_000 2000
_exptl_crystal_size_max 0.121
_exptl_crystal_size_mid 0.090
_exptl_crystal_size_min 0.080
_exptl_transmission_factor_max 0.7459
_exptl_transmission_factor_min 0.6589
_refine_diff_density_max 1.993
_refine_diff_density_min -0.839
_refine_diff_density_rms 0.113
_refine_ls_extinction_method none
_refine_ls_goodness_of_fit_ref 1.018
_refine_ls_hydrogen_treatment mixed
_refine_ls_matrix_type full
_refine_ls_number_parameters 603
_refine_ls_number_reflns 12905
_refine_ls_number_restraints 109
_refine_ls_restrained_S_all 1.018
_refine_ls_R_factor_all 0.0820
_refine_ls_R_factor_gt 0.0439
_refine_ls_shift/su_max 0.001
_refine_ls_shift/su_mean 0.000
_refine_ls_structure_factor_coef Fsqd
_refine_ls_weighting_details 'w=1/[\s^2^(Fo^2^)+(0.0303P)^2^+0.9230P] where P=(Fo^2^+2Fc^2^)/3'
_refine_ls_weighting_scheme calc
_refine_ls_wR_factor_gt 0.0888
_refine_ls_wR_factor_ref 0.1048
_reflns_Friedel_coverage 0.000
_reflns_number_gt 8157
_reflns_number_total 12905
_reflns_threshold_expression 'I > 2\s(I)'
_cod_data_source_file d3sc06584g2.cif
_cod_data_source_block 7-Dy_mo_TR147_0m_a
_cod_depositor_comments 'Adding full bibliography for 1570817--1570831.cif.'
_cod_original_sg_symbol_H-M 'P 21/n'
_cod_original_formula_sum 'C49.50 H76 B Dy N8'
_cod_database_code 1570825
_shelx_shelxl_version_number 2014/7
_shelx_space_group_comment
;
The symmetry employed for this shelxl refinement is uniquely defined
by the following loop, which should always be used as a source of
symmetry information in preference to the above space-group names.
They are only intended as comments.
;
_shelx_estimated_absorpt_t_min 0.837
_shelx_estimated_absorpt_t_max 0.888

loop_
_space_group_symop_operation_xyz
'x, y, z'
'-x+1/2, y+1/2, -z+1/2'
'-x, -y, -z'
'x-1/2, -y-1/2, z-1/2'

loop_
_atom_site_label
_atom_site_type_symbol
_atom_site_fract_x
_atom_site_fract_y
_atom_site_fract_z
_atom_site_U_iso_or_equiv
_atom_site_adp_type
_atom_site_occupancy
_atom_site_site_symmetry_order
_atom_site_calc_flag
_atom_site_refinement_flags_posn
_atom_site_refinement_flags_adp
_atom_site_refinement_flags_occupancy
_atom_site_disorder_assembly
_atom_site_disorder_group
C1 C 0.2826(3) 0.7837(2) 0.89645(15) 0.0217(8) Uani 1 1 d . . . . .
C2 C 0.3139(3) 0.7956(2) 0.95509(15) 0.0246(8) Uani 1 1 d . . . . .
H2 H 0.2661 0.8021 0.9842 0.029 Uiso 1 1 calc R U . . .
C3 C 0.4264(3) 0.79625(19) 0.96265(15) 0.0229(8) Uani 1 1 d . . . . .
C4 C 0.1682(3) 0.7795(2) 0.86535(17) 0.0311(9) Uani 1 1 d . . . . .
C5 C 0.1472(3) 0.8417(2) 0.82074(17) 0.0392(11) Uani 1 1 d . . . . .
H5A H 0.1972 0.8357 0.7909 0.059 Uiso 1 1 calc R U . . .
H5B H 0.1604 0.8902 0.8398 0.059 Uiso 1 1 calc R U . . .
H5C H 0.0704 0.8391 0.8028 0.059 Uiso 1 1 calc R U . . .
C6 C 0.0834(3) 0.7850(3) 0.90943(19) 0.0483(12) Uani 1 1 d . . . . .
H6A H 0.0085 0.7805 0.8892 0.072 Uiso 1 1 calc R U . . .
H6B H 0.0912 0.8333 0.9293 0.072 Uiso 1 1 calc R U . . .
H6C H 0.0964 0.7445 0.9378 0.072 Uiso 1 1 calc R U . . .
C7 C 0.1508(3) 0.7021(2) 0.83516(18) 0.0389(11) Uani 1 1 d . . . . .
H7A H 0.0735 0.6973 0.8184 0.058 Uiso 1 1 calc R U . . .
H7B H 0.1686 0.6623 0.8637 0.058 Uiso 1 1 calc R U . . .
H7C H 0.1992 0.6980 0.8045 0.058 Uiso 1 1 calc R U . . .
C8 C 0.5027(3) 0.8061(2) 1.01773(15) 0.0297(9) Uani 1 1 d . . . . .
H8A H 0.5535 0.7635 1.0229 0.045 Uiso 1 1 calc R U . . .
H8B H 0.4592 0.8089 1.0506 0.045 Uiso 1 1 calc R U . . .
H8C H 0.5453 0.8523 1.0156 0.045 Uiso 1 1 calc R U . . .
C9 C 0.5583(3) 0.5897(2) 0.83510(17) 0.0284(9) Uani 1 1 d . . . . .
C10 C 0.6425(3) 0.5759(2) 0.87862(17) 0.0342(10) Uani 1 1 d . . . . .
H10 H 0.6756 0.5289 0.8884 0.041 Uiso 1 1 calc R U . . .
C11 C 0.6695(3) 0.6431(2) 0.90516(17) 0.0303(9) Uani 1 1 d . . . . .
C12 C 0.4981(3) 0.5355(2) 0.79293(18) 0.0356(10) Uani 1 1 d . . . . .
C13 C 0.3895(4) 0.5686(3) 0.7640(2) 0.0543(14) Uani 1 1 d . . . . .
H13A H 0.4057 0.6108 0.7395 0.081 Uiso 1 1 calc R U . . .
H13B H 0.3449 0.5860 0.7938 0.081 Uiso 1 1 calc R U . . .
H13C H 0.3486 0.5303 0.7403 0.081 Uiso 1 1 calc R U . . .
C14 C 0.5723(3) 0.5164(2) 0.74547(17) 0.0396(11) Uani 1 1 d . . . . .
H14A H 0.5340 0.4807 0.7182 0.059 Uiso 1 1 calc R U . . .
H14B H 0.6416 0.4942 0.7633 0.059 Uiso 1 1 calc R U . . .
H14C H 0.5885 0.5621 0.7248 0.059 Uiso 1 1 calc R U . . .
C15 C 0.4742(4) 0.4639(2) 0.82521(19) 0.0497(13) Uani 1 1 d . . . . .
H15A H 0.4365 0.4280 0.7979 0.075 Uiso 1 1 calc R U . . .
H15B H 0.4269 0.4756 0.8554 0.075 Uiso 1 1 calc R U . . .
H15C H 0.5439 0.4423 0.8430 0.075 Uiso 1 1 calc R U . . .
C16 C 0.7561(3) 0.6590(2) 0.95450(18) 0.0420(11) Uani 1 1 d . . . . .
H16A H 0.7963 0.6129 0.9659 0.063 Uiso 1 1 calc R U . . .
H16B H 0.7209 0.6782 0.9874 0.063 Uiso 1 1 calc R U . . .
H16C H 0.8078 0.6964 0.9427 0.063 Uiso 1 1 calc R U . . .
C17 C 0.5782(3) 0.9216(2) 0.78475(15) 0.0259(8) Uani 1 1 d . . . . .
C18 C 0.6766(3) 0.9413(2) 0.81715(16) 0.0292(9) Uani 1 1 d . . . . .
H18 H 0.7218 0.9832 0.8110 0.035 Uiso 1 1 calc R U . . .
C19 C 0.6961(3) 0.8883(2) 0.86009(16) 0.0274(9) Uani 1 1 d . . . . .
C20 C 0.5174(4) 0.9627(2) 0.73359(17) 0.0358(9) Uani 1 1 d . U . . .
C24 C 0.7895(3) 0.8840(2) 0.90739(17) 0.0359(10) Uani 1 1 d . . . . .
H24A H 0.8258 0.8352 0.9062 0.054 Uiso 1 1 calc R U . . .
H24B H 0.7612 0.8902 0.9449 0.054 Uiso 1 1 calc R U . . .
H24C H 0.8430 0.9237 0.9022 0.054 Uiso 1 1 calc R U . . .
C25 C 0.5996(3) 0.69489(19) 0.66513(14) 0.0221(8) Uani 1 1 d . . . . .
C26 C 0.7120(3) 0.7082(2) 0.68517(15) 0.0247(8) Uani 1 1 d . . . . .
C27 C 0.7924(3) 0.6752(2) 0.65538(16) 0.0274(9) Uani 1 1 d . . . . .
H27 H 0.8680 0.6832 0.6691 0.033 Uiso 1 1 calc R U . . .
C28 C 0.7673(3) 0.6315(2) 0.60706(16) 0.0323(9) Uani 1 1 d . . . . .
H28 H 0.8243 0.6106 0.5875 0.039 Uiso 1 1 calc R U . . .
C29 C 0.6569(3) 0.6187(2) 0.58743(16) 0.0312(9) Uani 1 1 d . . . . .
H29 H 0.6384 0.5884 0.5542 0.037 Uiso 1 1 calc R U . . .
C30 C 0.5729(3) 0.6494(2) 0.61553(15) 0.0266(8) Uani 1 1 d . . . . .
C31 C 0.7469(3) 0.7556(2) 0.73739(16) 0.0274(8) Uani 1 1 d . . . . .
H31 H 0.6791 0.7793 0.7498 0.033 Uiso 1 1 calc R U . . .
C32 C 0.8002(3) 0.7076(2) 0.78776(16) 0.0372(10) Uani 1 1 d . . . . .
H32A H 0.7488 0.6679 0.7961 0.056 Uiso 1 1 calc R U . . .
H32B H 0.8173 0.7390 0.8222 0.056 Uiso 1 1 calc R U . . .
H32C H 0.8685 0.6852 0.7772 0.056 Uiso 1 1 calc R U . . .
C33 C 0.8258(4) 0.8182(2) 0.7241(2) 0.0465(12) Uani 1 1 d . . . . .
H33A H 0.8942 0.7964 0.7132 0.070 Uiso 1 1 calc R U . . .
H33B H 0.8429 0.8496 0.7585 0.070 Uiso 1 1 calc R U . . .
H33C H 0.7908 0.8488 0.6922 0.070 Uiso 1 1 calc R U . . .
C34 C 0.4530(3) 0.6346(2) 0.59270(17) 0.0341(10) Uani 1 1 d . . . . .
H34 H 0.4112 0.6315 0.6272 0.041 Uiso 1 1 calc R U . . .
C35 C 0.4034(4) 0.6993(3) 0.55587(18) 0.0474(12) Uani 1 1 d . . . . .
H35A H 0.4436 0.7054 0.5220 0.071 Uiso 1 1 calc R U . . .
H35B H 0.4093 0.7454 0.5789 0.071 Uiso 1 1 calc R U . . .
H35C H 0.3254 0.6889 0.5430 0.071 Uiso 1 1 calc R U . . .
C36 C 0.4327(4) 0.5608(3) 0.55964(19) 0.0493(12) Uani 1 1 d . . . . .
H36A H 0.3531 0.5506 0.5534 0.074 Uiso 1 1 calc R U . . .
H36B H 0.4702 0.5201 0.5822 0.074 Uiso 1 1 calc R U . . .
H36C H 0.4617 0.5645 0.5222 0.074 Uiso 1 1 calc R U . . .
C37 C 0.8037(5) 0.9014(3) 0.4987(2) 0.0575(15) Uani 1 1 d . . . . .
C38 C 0.7184(6) 0.9415(3) 0.4681(2) 0.0722(18) Uani 1 1 d . . . . .
H38 H 0.7342 0.9730 0.4372 0.087 Uiso 1 1 calc R U . . .
C39 C 0.6132(6) 0.9367(3) 0.4814(2) 0.084(2) Uani 1 1 d . . . . .
H39 H 0.5565 0.9654 0.4602 0.101 Uiso 1 1 calc R U . . .
C40 C 0.5874(5) 0.8897(3) 0.5259(2) 0.0711(17) Uani 1 1 d . . . . .
H40 H 0.5133 0.8852 0.5346 0.085 Uiso 1 1 calc R U . . .
C41 C 0.6703(5) 0.8504(3) 0.5567(2) 0.0577(14) Uani 1 1 d . . . . .
H41 H 0.6539 0.8186 0.5873 0.069 Uiso 1 1 calc R U . . .
C42 C 0.7773(5) 0.8563(2) 0.5438(2) 0.0504(13) Uani 1 1 d . . . . .
H42 H 0.8342 0.8290 0.5661 0.061 Uiso 1 1 calc R U . . .
C43 C 0.9185(5) 0.9052(3) 0.4823(3) 0.086(2) Uani 1 1 d . . . . .
H43A H 0.9282 0.8664 0.4535 0.128 Uiso 1 1 calc R U . . .
H43B H 0.9716 0.8972 0.5167 0.128 Uiso 1 1 calc R U . . .
H43C H 0.9310 0.9544 0.4658 0.128 Uiso 1 1 calc R U . . .
C44 C 0.2042(3) 0.7468(3) 0.67323(17) 0.0415(11) Uani 1 1 d . . . . .
C45 C 0.1480(5) 0.6720(4) 0.6597(2) 0.088(2) Uani 1 1 d . . . . .
H45A H 0.1636 0.6549 0.6214 0.132 Uiso 1 1 calc R U . . .
H45B H 0.0679 0.6776 0.6598 0.132 Uiso 1 1 calc R U . . .
H45C H 0.1760 0.6353 0.6890 0.132 Uiso 1 1 calc R U . . .
C46 C 0.1690(5) 0.8066(3) 0.6303(2) 0.077(2) Uani 1 1 d . . . . .
H46A H 0.1915 0.7930 0.5926 0.115 Uiso 1 1 calc R U . . .
H46B H 0.2039 0.8539 0.6433 0.115 Uiso 1 1 calc R U . . .
H46C H 0.0884 0.8120 0.6269 0.115 Uiso 1 1 calc R U . . .
C100 C 0.5338(4) 0.9929(2) 0.9460(2) 0.0417(12) Uani 1 1 d . . . . .
H100 H 0.5578 0.9882 0.9087 0.050 Uiso 1 1 calc R U . . .
C101 C 0.4228(4) 0.9866(2) 0.9520(2) 0.0410(11) Uani 1 1 d D . . . .
H101 H 0.371(10) 0.982(9) 0.918(4) 0.049 Uiso 0.5 1 d D U P A 1
C102 C 0.3495(11) 0.9756(8) 0.9045(5) 0.042(2) Uani 0.5 1 d . . P . .
H10A H 0.3290 1.0239 0.8864 0.062 Uiso 0.5 1 calc R U P B 2
H10B H 0.2833 0.9510 0.9157 0.062 Uiso 0.5 1 calc R U P B 2
H10C H 0.3831 0.9440 0.8769 0.062 Uiso 0.5 1 calc R U P B 2
C103 C 0.3898(4) 0.9941(2) 1.0067(2) 0.0411(11) Uani 1 1 d . . . . .
H103 H 0.3136 0.9903 1.0116 0.049 Uiso 1 1 calc R U . . .
H1 H 0.641(3) 0.7865(18) 0.9367(14) 0.015(8) Uiso 1 1 d . . . . .
H7 H 0.461(4) 0.725(2) 0.6744(19) 0.047(15) Uiso 1 1 d . . . . .
B1 B 0.5838(4) 0.7779(2) 0.89800(19) 0.0249(9) Uani 1 1 d . . . . .
Dy1 Dy 0.43150(2) 0.75286(2) 0.77119(2) 0.02130(6) Uani 1 1 d . . . . .
N1 N 0.4632(2) 0.78583(16) 0.91062(12) 0.0210(6) Uani 1 1 d . . . . .
N2 N 0.3736(2) 0.77719(17) 0.86857(12) 0.0216(6) Uani 1 1 d . . . . .
N3 N 0.6028(2) 0.69611(17) 0.87839(13) 0.0253(7) Uani 1 1 d . . . . .
N4 N 0.5330(2) 0.66329(17) 0.83425(13) 0.0262(7) Uani 1 1 d . . . . .
N5 N 0.6115(2) 0.83851(16) 0.85390(12) 0.0230(7) Uani 1 1 d . . . . .
N6 N 0.5378(2) 0.85947(16) 0.80639(13) 0.0239(7) Uani 1 1 d . . . . .
N7 N 0.5175(3) 0.7257(2) 0.69476(15) 0.0291(8) Uani 1 1 d . . . . .
N8 N 0.2785(3) 0.75370(19) 0.71501(13) 0.0367(8) Uani 1 1 d . . . . .
C21 C 0.5519(10) 0.9255(6) 0.6784(4) 0.048(3) Uani 0.443(6) 1 d . U P C 1
H21A H 0.5150 0.9508 0.6441 0.073 Uiso 0.443(6) 1 calc R U P C 1
H21B H 0.5303 0.8727 0.6775 0.073 Uiso 0.443(6) 1 calc R U P C 1
H21C H 0.6322 0.9294 0.6785 0.073 Uiso 0.443(6) 1 calc R U P C 1
C22 C 0.5538(10) 1.0411(6) 0.7362(5) 0.055(3) Uani 0.443(6) 1 d . U P C 1
H22A H 0.5189 1.0679 0.7021 0.082 Uiso 0.443(6) 1 calc R U P C 1
H22B H 0.6344 1.0431 0.7367 0.082 Uiso 0.443(6) 1 calc R U P C 1
H22C H 0.5326 1.0645 0.7713 0.082 Uiso 0.443(6) 1 calc R U P C 1
C23 C 0.3943(9) 0.9531(7) 0.7339(5) 0.056(3) Uani 0.443(6) 1 d . U P C 1
H23A H 0.3551 0.9813 0.7018 0.083 Uiso 0.443(6) 1 calc R U P C 1
H23B H 0.3726 0.9716 0.7706 0.083 Uiso 0.443(6) 1 calc R U P C 1
H23C H 0.3753 0.9000 0.7296 0.083 Uiso 0.443(6) 1 calc R U P C 1
C21A C 0.5953(8) 0.9880(6) 0.6896(4) 0.061(2) Uani 0.557(6) 1 d . U P C 2
H21D H 0.6246 0.9441 0.6714 0.091 Uiso 0.557(6) 1 calc R U P C 2
H21E H 0.6566 1.0169 0.7097 0.091 Uiso 0.557(6) 1 calc R U P C 2
H21F H 0.5543 1.0193 0.6599 0.091 Uiso 0.557(6) 1 calc R U P C 2
C22A C 0.4715(8) 1.0371(4) 0.7574(4) 0.047(2) Uani 0.557(6) 1 d . U P C 2
H22D H 0.5331 1.0672 0.7755 0.070 Uiso 0.557(6) 1 calc R U P C 2
H22E H 0.4211 1.0252 0.7861 0.070 Uiso 0.557(6) 1 calc R U P C 2
H22F H 0.4315 1.0652 0.7254 0.070 Uiso 0.557(6) 1 calc R U P C 2
C23A C 0.4205(8) 0.9205(5) 0.7047(4) 0.057(2) Uani 0.557(6) 1 d . U P C 2
H23D H 0.3794 0.9522 0.6754 0.086 Uiso 0.557(6) 1 calc R U P C 2
H23E H 0.3721 0.9059 0.7337 0.086 Uiso 0.557(6) 1 calc R U P C 2
H23F H 0.4465 0.8757 0.6862 0.086 Uiso 0.557(6) 1 calc R U P C 2

loop_
_atom_site_aniso_label
_atom_site_aniso_U_11
_atom_site_aniso_U_22
_atom_site_aniso_U_33
_atom_site_aniso_U_23
_atom_site_aniso_U_13
_atom_site_aniso_U_12
C1 0.0189(19) 0.0233(18) 0.0229(19) -0.0032(15) 0.0029(15) 0.0023(15)
C2 0.027(2) 0.024(2) 0.0224(19) -0.0002(16) 0.0034(16) 0.0021(16)
C3 0.029(2) 0.0203(18) 0.0193(18) 0.0004(15) 0.0026(16) 0.0013(16)
C4 0.023(2) 0.039(2) 0.032(2) -0.0145(19) 0.0029(18) -0.0006(18)
C5 0.032(2) 0.054(3) 0.029(2) -0.004(2) -0.0059(19) 0.016(2)
C6 0.019(2) 0.087(4) 0.039(3) -0.011(3) 0.006(2) 0.006(2)
C7 0.026(2) 0.052(3) 0.039(2) -0.013(2) 0.0016(19) -0.007(2)
C8 0.033(2) 0.035(2) 0.0202(19) -0.0004(17) -0.0007(17) 0.0021(18)
C9 0.030(2) 0.023(2) 0.033(2) -0.0005(17) 0.0080(18) 0.0027(17)
C10 0.033(2) 0.027(2) 0.043(3) -0.0003(19) 0.004(2) 0.0105(18)
C11 0.024(2) 0.035(2) 0.031(2) 0.0018(18) -0.0023(17) 0.0098(18)
C12 0.038(3) 0.024(2) 0.046(3) -0.0106(19) 0.010(2) -0.0029(18)
C13 0.040(3) 0.046(3) 0.074(4) -0.030(3) -0.007(3) 0.000(2)
C14 0.055(3) 0.029(2) 0.037(2) -0.0065(19) 0.016(2) -0.005(2)
C15 0.072(4) 0.032(2) 0.049(3) -0.013(2) 0.028(3) -0.016(2)
C16 0.038(3) 0.044(3) 0.040(2) -0.001(2) -0.014(2) 0.018(2)
C17 0.033(2) 0.025(2) 0.0215(19) -0.0038(16) 0.0088(17) 0.0019(17)
C18 0.031(2) 0.032(2) 0.028(2) -0.0095(17) 0.0130(17) -0.0061(17)
C19 0.023(2) 0.032(2) 0.028(2) -0.0089(17) 0.0050(17) 0.0021(17)
C20 0.043(2) 0.0370(19) 0.0275(18) 0.0098(16) 0.0031(15) 0.0078(16)
C24 0.022(2) 0.048(3) 0.037(2) -0.007(2) 0.0029(18) -0.0037(19)
C25 0.027(2) 0.0221(19) 0.0177(17) -0.0009(15) 0.0064(15) 0.0004(16)
C26 0.0185(19) 0.038(2) 0.0184(18) 0.0004(17) 0.0050(15) -0.0018(17)
C27 0.022(2) 0.030(2) 0.032(2) -0.0019(17) 0.0079(17) 0.0036(16)
C28 0.034(2) 0.036(2) 0.030(2) -0.0018(18) 0.0132(18) 0.0060(19)
C29 0.042(3) 0.031(2) 0.021(2) -0.0046(17) 0.0084(18) 0.0035(19)
C30 0.030(2) 0.029(2) 0.0212(19) 0.0031(16) 0.0053(16) 0.0030(17)
C31 0.0199(18) 0.029(2) 0.034(2) -0.0084(18) 0.0037(16) -0.0010(17)
C32 0.028(2) 0.054(3) 0.029(2) -0.013(2) -0.0027(18) 0.003(2)
C33 0.040(3) 0.033(2) 0.069(3) -0.017(2) 0.014(2) -0.012(2)
C34 0.034(2) 0.043(2) 0.025(2) -0.0080(19) 0.0021(18) 0.0014(19)
C35 0.041(3) 0.063(3) 0.036(3) -0.008(2) -0.007(2) 0.009(2)
C36 0.044(3) 0.054(3) 0.046(3) -0.017(2) -0.008(2) -0.002(2)
C37 0.098(5) 0.029(3) 0.050(3) -0.011(2) 0.031(3) -0.007(3)
C38 0.124(6) 0.043(3) 0.053(4) 0.008(3) 0.025(4) 0.010(4)
C39 0.126(6) 0.081(5) 0.045(3) 0.014(3) 0.006(4) 0.027(4)
C40 0.071(4) 0.083(4) 0.059(4) 0.004(3) 0.005(3) 0.010(3)
C41 0.089(4) 0.050(3) 0.036(3) 0.000(2) 0.018(3) 0.000(3)
C42 0.079(4) 0.032(3) 0.041(3) -0.008(2) 0.009(3) 0.005(2)
C43 0.118(6) 0.053(4) 0.092(5) -0.010(3) 0.043(4) -0.023(4)
C44 0.022(2) 0.079(3) 0.022(2) -0.014(2) -0.0036(16) 0.014(2)
C45 0.078(4) 0.127(6) 0.052(4) 0.012(4) -0.028(3) -0.038(4)
C46 0.079(4) 0.073(4) 0.065(4) -0.031(3) -0.049(3) 0.039(3)
C100 0.060(3) 0.025(2) 0.046(3) 0.009(2) 0.031(2) 0.008(2)
C101 0.052(3) 0.027(2) 0.045(3) 0.008(2) 0.011(2) 0.006(2)
C102 0.049(7) 0.030(5) 0.044(6) -0.005(5) 0.000(5) -0.001(5)
C103 0.043(3) 0.033(2) 0.053(3) 0.013(2) 0.030(2) 0.009(2)
B1 0.022(2) 0.028(2) 0.024(2) -0.0035(18) -0.0030(18) 0.0017(18)
Dy1 0.01666(9) 0.02983(10) 0.01687(9) -0.00629(8) -0.00036(6) 0.00174(8)
N1 0.0200(16) 0.0241(16) 0.0176(15) -0.0028(13) -0.0030(12) 0.0027(13)
N2 0.0192(16) 0.0278(16) 0.0170(15) -0.0022(12) -0.0015(12) 0.0005(13)
N3 0.0185(16) 0.0283(17) 0.0273(17) -0.0026(14) -0.0041(13) 0.0014(13)
N4 0.0230(17) 0.0276(17) 0.0273(17) -0.0052(14) -0.0001(14) -0.0026(14)
N5 0.0192(16) 0.0275(17) 0.0218(16) -0.0061(13) 0.0008(13) 0.0027(13)
N6 0.0226(17) 0.0253(17) 0.0231(16) -0.0060(13) -0.0007(13) 0.0051(13)
N7 0.0176(17) 0.043(2) 0.0266(18) -0.0105(15) 0.0038(15) 0.0013(15)
N8 0.0207(16) 0.068(3) 0.0205(16) -0.0080(17) 0.0004(13) 0.0076(17)
C21 0.070(6) 0.048(5) 0.027(3) 0.013(3) 0.005(3) 0.024(4)
C22 0.062(6) 0.039(3) 0.059(6) 0.014(3) -0.010(5) 0.003(3)
C23 0.044(3) 0.070(7) 0.052(6) 0.020(5) 0.003(2) 0.006(2)
C21A 0.064(4) 0.074(6) 0.049(4) 0.024(4) 0.021(4) 0.011(4)
C22A 0.054(5) 0.040(3) 0.046(4) 0.006(3) 0.008(4) 0.012(3)
C23A 0.060(4) 0.045(4) 0.060(5) 0.015(4) -0.019(4) 0.001(3)

loop_
_atom_type_symbol
_atom_type_description
_atom_type_scat_dispersion_real
_atom_type_scat_dispersion_imag
_atom_type_scat_source
C C 0.0033 0.0016 'International Tables Vol C Tables 4.2.6.8 and 6.1.1.4'
H H 0.0000 0.0000 'International Tables Vol C Tables 4.2.6.8 and 6.1.1.4'
B B 0.0013 0.0007 'International Tables Vol C Tables 4.2.6.8 and 6.1.1.4'
Dy Dy -0.1892 4.4098 'International Tables Vol C Tables 4.2.6.8 and 6.1.1.4'
N N 0.0061 0.0033 'International Tables Vol C Tables 4.2.6.8 and 6.1.1.4'

loop_
_geom_angle_atom_site_label_1
_geom_angle_atom_site_label_2
_geom_angle_atom_site_label_3
_geom_angle
_geom_angle_site_symmetry_1
_geom_angle_site_symmetry_3
_geom_angle_publ_flag
N2 C1 C2 109.7(3) . . ?
N2 C1 C4 122.2(3) . . ?
C2 C1 C4 128.1(3) . . ?
C3 C2 C1 106.6(3) . . ?
C3 C2 H2 126.7 . . ?
C1 C2 H2 126.7 . . ?
N1 C3 C2 108.4(3) . . ?
N1 C3 C8 122.9(3) . . ?
C2 C3 C8 128.7(3) . . ?
C1 C4 C5 111.5(3) . . ?
C1 C4 C6 109.5(3) . . ?
C5 C4 C6 109.5(3) . . ?
C1 C4 C7 109.5(3) . . ?
C5 C4 C7 109.8(3) . . ?
C6 C4 C7 106.8(3) . . ?
C4 C5 H5A 109.5 . . ?
C4 C5 H5B 109.5 . . ?
H5A C5 H5B 109.5 . . ?
C4 C5 H5C 109.5 . . ?
H5A C5 H5C 109.5 . . ?
H5B C5 H5C 109.5 . . ?
C4 C6 H6A 109.5 . . ?
C4 C6 H6B 109.5 . . ?
H6A C6 H6B 109.5 . . ?
C4 C6 H6C 109.5 . . ?
H6A C6 H6C 109.5 . . ?
H6B C6 H6C 109.5 . . ?
C4 C7 H7A 109.5 . . ?
C4 C7 H7B 109.5 . . ?
H7A C7 H7B 109.5 . . ?
C4 C7 H7C 109.5 . . ?
H7A C7 H7C 109.5 . . ?
H7B C7 H7C 109.5 . . ?
C3 C8 H8A 109.5 . . ?
C3 C8 H8B 109.5 . . ?
H8A C8 H8B 109.5 . . ?
C3 C8 H8C 109.5 . . ?
H8A C8 H8C 109.5 . . ?
H8B C8 H8C 109.5 . . ?
N4 C9 C10 109.5(3) . . ?
N4 C9 C12 121.6(4) . . ?
C10 C9 C12 128.9(4) . . ?
C11 C10 C9 107.1(3) . . ?
C11 C10 H10 126.5 . . ?
C9 C10 H10 126.5 . . ?
N3 C11 C10 107.8(3) . . ?
N3 C11 C16 123.6(4) . . ?
C10 C11 C16 128.6(4) . . ?
C9 C12 C15 109.0(4) . . ?
C9 C12 C13 111.5(3) . . ?
C15 C12 C13 109.7(4) . . ?
C9 C12 C14 109.0(3) . . ?
C15 C12 C14 109.0(3) . . ?
C13 C12 C14 108.6(4) . . ?
C12 C13 H13A 109.5 . . ?
C12 C13 H13B 109.5 . . ?
H13A C13 H13B 109.5 . . ?
C12 C13 H13C 109.5 . . ?
H13A C13 H13C 109.5 . . ?
H13B C13 H13C 109.5 . . ?
C12 C14 H14A 109.5 . . ?
C12 C14 H14B 109.5 . . ?
H14A C14 H14B 109.5 . . ?
C12 C14 H14C 109.5 . . ?
H14A C14 H14C 109.5 . . ?
H14B C14 H14C 109.5 . . ?
C12 C15 H15A 109.5 . . ?
C12 C15 H15B 109.5 . . ?
H15A C15 H15B 109.5 . . ?
C12 C15 H15C 109.5 . . ?
H15A C15 H15C 109.5 . . ?
H15B C15 H15C 109.5 . . ?
C11 C16 H16A 109.5 . . ?
C11 C16 H16B 109.5 . . ?
H16A C16 H16B 109.5 . . ?
C11 C16 H16C 109.5 . . ?
H16A C16 H16C 109.5 . . ?
H16B C16 H16C 109.5 . . ?
N6 C17 C18 109.9(3) . . ?
N6 C17 C20 122.1(4) . . ?
C18 C17 C20 128.0(4) . . ?
C19 C18 C17 106.5(3) . . ?
C19 C18 H18 126.8 . . ?
C17 C18 H18 126.8 . . ?
N5 C19 C18 108.1(3) . . ?
N5 C19 C24 123.3(4) . . ?
C18 C19 C24 128.5(4) . . ?
C22 C20 C23 113.9(7) . . ?
C22 C20 C17 108.3(5) . . ?
C23A C20 C17 113.3(5) . . ?
C23 C20 C17 109.6(5) . . ?
C23A C20 C21A 111.4(6) . . ?
C17 C20 C21A 112.4(5) . . ?
C22 C20 C21 109.6(7) . . ?
C23 C20 C21 108.7(7) . . ?
C17 C20 C21 106.7(4) . . ?
C23A C20 C22A 107.0(6) . . ?
C17 C20 C22A 107.3(4) . . ?
C21A C20 C22A 104.9(6) . . ?
C19 C24 H24A 109.5 . . ?
C19 C24 H24B 109.5 . . ?
H24A C24 H24B 109.5 . . ?
C19 C24 H24C 109.5 . . ?
H24A C24 H24C 109.5 . . ?
H24B C24 H24C 109.5 . . ?
N7 C25 C26 119.6(3) . . ?
N7 C25 C30 121.3(3) . . ?
C26 C25 C30 119.1(3) . . ?
C27 C26 C25 118.2(3) . . ?
C27 C26 C31 119.5(3) . . ?
C25 C26 C31 122.3(3) . . ?
C28 C27 C26 123.0(4) . . ?
C28 C27 H27 118.5 . . ?
C26 C27 H27 118.5 . . ?
C27 C28 C29 118.6(3) . . ?
C27 C28 H28 120.7 . . ?
C29 C28 H28 120.7 . . ?
C28 C29 C30 121.2(4) . . ?
C28 C29 H29 119.4 . . ?
C30 C29 H29 119.4 . . ?
C29 C30 C25 119.8(4) . . ?
C29 C30 C34 119.8(3) . . ?
C25 C30 C34 120.4(3) . . ?
C26 C31 C33 112.1(3) . . ?
C26 C31 C32 110.9(3) . . ?
C33 C31 C32 110.1(3) . . ?
C26 C31 H31 107.9 . . ?
C33 C31 H31 107.9 . . ?
C32 C31 H31 107.9 . . ?
C31 C32 H32A 109.5 . . ?
C31 C32 H32B 109.5 . . ?
H32A C32 H32B 109.5 . . ?
C31 C32 H32C 109.5 . . ?
H32A C32 H32C 109.5 . . ?
H32B C32 H32C 109.5 . . ?
C31 C33 H33A 109.5 . . ?
C31 C33 H33B 109.5 . . ?
H33A C33 H33B 109.5 . . ?
C31 C33 H33C 109.5 . . ?
H33A C33 H33C 109.5 . . ?
H33B C33 H33C 109.5 . . ?
C30 C34 C35 111.5(3) . . ?
C30 C34 C36 114.8(3) . . ?
C35 C34 C36 110.0(3) . . ?
C30 C34 H34 106.7 . . ?
C35 C34 H34 106.7 . . ?
C36 C34 H34 106.7 . . ?
C34 C35 H35A 109.5 . . ?
C34 C35 H35B 109.5 . . ?
H35A C35 H35B 109.5 . . ?
C34 C35 H35C 109.5 . . ?
H35A C35 H35C 109.5 . . ?
H35B C35 H35C 109.5 . . ?
C34 C36 H36A 109.5 . . ?
C34 C36 H36B 109.5 . . ?
H36A C36 H36B 109.5 . . ?
C34 C36 H36C 109.5 . . ?
H36A C36 H36C 109.5 . . ?
H36B C36 H36C 109.5 . . ?
C38 C37 C42 117.6(5) . . ?
C38 C37 C43 120.8(5) . . ?
C42 C37 C43 121.6(6) . . ?
C39 C38 C37 121.4(5) . . ?
C39 C38 H38 119.3 . . ?
C37 C38 H38 119.3 . . ?
C38 C39 C40 120.4(6) . . ?
C38 C39 H39 119.8 . . ?
C40 C39 H39 119.8 . . ?
C41 C40 C39 118.9(6) . . ?
C41 C40 H40 120.5 . . ?
C39 C40 H40 120.5 . . ?
C40 C41 C42 120.6(5) . . ?
C40 C41 H41 119.7 . . ?
C42 C41 H41 119.7 . . ?
C41 C42 C37 121.1(5) . . ?
C41 C42 H42 119.5 . . ?
C37 C42 H42 119.5 . . ?
C37 C43 H43A 109.5 . . ?
C37 C43 H43B 109.5 . . ?
H43A C43 H43B 109.5 . . ?
C37 C43 H43C 109.5 . . ?
H43A C43 H43C 109.5 . . ?
H43B C43 H43C 109.5 . . ?
N8 C44 C46 124.9(5) . . ?
N8 C44 C45 121.0(4) . . ?
C46 C44 C45 113.9(4) . . ?
C44 C45 H45A 109.5 . . ?
C44 C45 H45B 109.5 . . ?
H45A C45 H45B 109.5 . . ?
C44 C45 H45C 109.5 . . ?
H45A C45 H45C 109.5 . . ?
H45B C45 H45C 109.5 . . ?
C44 C46 H46A 109.5 . . ?
C44 C46 H46B 109.5 . . ?
H46A C46 H46B 109.5 . . ?
C44 C46 H46C 109.5 . . ?
H46A C46 H46C 109.5 . . ?
H46B C46 H46C 109.5 . . ?
C103 C100 C101 120.9(4) 3_677 . ?
C103 C100 H100 119.6 3_677 . ?
C101 C100 H100 119.6 . . ?
C102 C101 C100 119.4(7) . . ?
C102 C101 C103 122.0(7) . . ?
C100 C101 C103 118.5(4) . . ?
C102 C101 H101 3(10) . . ?
C100 C101 H101 119(10) . . ?
C103 C101 H101 123(10) . . ?
C101 C102 H101 8(10) . . ?
C101 C102 H10A 109.5 . . ?
C101 C102 H10B 109.5 . . ?
H10A C102 H10B 109.5 . . ?
C101 C102 H10C 109.5 . . ?
H10A C102 H10C 109.5 . . ?
H10B C102 H10C 109.5 . . ?
C100 C103 C101 120.6(4) 3_677 . ?
C100 C103 H103 119.7 3_677 . ?
C101 C103 H103 119.7 . . ?
N1 B1 N5 110.3(3) . . ?
N1 B1 N3 108.7(3) . . ?
N5 B1 N3 114.2(3) . . ?
N1 B1 H1 111.5(17) . . ?
N5 B1 H1 106.3(17) . . ?
N3 B1 H1 105.8(17) . . ?
N8 Dy1 N7 88.30(12) . . ?
N8 Dy1 N6 126.77(12) . . ?
N7 Dy1 N6 99.31(12) . . ?
N8 Dy1 N4 136.15(12) . . ?
N7 Dy1 N4 94.91(12) . . ?
N6 Dy1 N4 95.88(10) . . ?
N8 Dy1 N2 103.62(11) . . ?
N7 Dy1 N2 167.88(11) . . ?
N6 Dy1 N2 75.43(10) . . ?
N4 Dy1 N2 75.05(10) . . ?
N8 Dy1 H7 68.8(11) . . ?
N7 Dy1 H7 19.5(11) . . ?
N6 Dy1 H7 110.9(11) . . ?
N4 Dy1 H7 108.4(11) . . ?
N2 Dy1 H7 172.0(11) . . ?
C3 N1 N2 109.4(3) . . ?
C3 N1 B1 127.4(3) . . ?
N2 N1 B1 123.1(3) . . ?
C1 N2 N1 105.9(3) . . ?
C1 N2 Dy1 141.8(2) . . ?
N1 N2 Dy1 112.3(2) . . ?
C11 N3 N4 109.2(3) . . ?
C11 N3 B1 128.7(3) . . ?
N4 N3 B1 121.0(3) . . ?
C9 N4 N3 106.4(3) . . ?
C9 N4 Dy1 139.1(3) . . ?
N3 N4 Dy1 113.3(2) . . ?
C19 N5 N6 108.6(3) . . ?
C19 N5 B1 127.4(3) . . ?
N6 N5 B1 122.8(3) . . ?
C17 N6 N5 107.0(3) . . ?
C17 N6 Dy1 137.8(2) . . ?
N5 N6 Dy1 109.3(2) . . ?
C25 N7 Dy1 156.3(3) . . ?
C25 N7 H7 109(3) . . ?
Dy1 N7 H7 91(3) . . ?
C44 N8 Dy1 165.3(3) . . ?
C20 C21 H21A 109.5 . . ?
C20 C21 H21B 109.5 . . ?
H21A C21 H21B 109.5 . . ?
C20 C21 H21C 109.5 . . ?
H21A C21 H21C 109.5 . . ?
H21B C21 H21C 109.5 . . ?
C20 C22 H22A 109.5 . . ?
C20 C22 H22B 109.5 . . ?
H22A C22 H22B 109.5 . . ?
C20 C22 H22C 109.5 . . ?
H22A C22 H22C 109.5 . . ?
H22B C22 H22C 109.5 . . ?
C20 C23 H23A 109.5 . . ?
C20 C23 H23B 109.5 . . ?
H23A C23 H23B 109.5 . . ?
C20 C23 H23C 109.5 . . ?
H23A C23 H23C 109.5 . . ?
H23B C23 H23C 109.5 . . ?
C20 C21A H21D 109.5 . . ?
C20 C21A H21E 109.5 . . ?
H21D C21A H21E 109.5 . . ?
C20 C21A H21F 109.5 . . ?
H21D C21A H21F 109.5 . . ?
H21E C21A H21F 109.5 . . ?
C20 C22A H22D 109.5 . . ?
C20 C22A H22E 109.5 . . ?
H22D C22A H22E 109.5 . . ?
C20 C22A H22F 109.5 . . ?
H22D C22A H22F 109.5 . . ?
H22E C22A H22F 109.5 . . ?
C20 C23A H23D 109.5 . . ?
C20 C23A H23E 109.5 . . ?
H23D C23A H23E 109.5 . . ?
C20 C23A H23F 109.5 . . ?
H23D C23A H23F 109.5 . . ?
H23E C23A H23F 109.5 . . ?

loop_
_geom_bond_atom_site_label_1
_geom_bond_atom_site_label_2
_geom_bond_distance
_geom_bond_site_symmetry_2
_geom_bond_publ_flag
C1 N2 1.352(4) . ?
C1 C2 1.390(5) . ?
C1 C4 1.495(5) . ?
C2 C3 1.361(5) . ?
C2 H2 0.9500 . ?
C3 N1 1.351(4) . ?
C3 C8 1.504(5) . ?
C4 C5 1.523(6) . ?
C4 C6 1.541(5) . ?
C4 C7 1.556(6) . ?
C5 H5A 0.9800 . ?
C5 H5B 0.9800 . ?
C5 H5C 0.9800 . ?
C6 H6A 0.9800 . ?
C6 H6B 0.9800 . ?
C6 H6C 0.9800 . ?
C7 H7A 0.9800 . ?
C7 H7B 0.9800 . ?
C7 H7C 0.9800 . ?
C8 H8A 0.9800 . ?
C8 H8B 0.9800 . ?
C8 H8C 0.9800 . ?
C9 N4 1.352(5) . ?
C9 C10 1.377(5) . ?
C9 C12 1.509(5) . ?
C10 C11 1.374(5) . ?
C10 H10 0.9500 . ?
C11 N3 1.353(4) . ?
C11 C16 1.493(5) . ?
C12 C15 1.529(5) . ?
C12 C13 1.531(6) . ?
C12 C14 1.544(5) . ?
C13 H13A 0.9800 . ?
C13 H13B 0.9800 . ?
C13 H13C 0.9800 . ?
C14 H14A 0.9800 . ?
C14 H14B 0.9800 . ?
C14 H14C 0.9800 . ?
C15 H15A 0.9800 . ?
C15 H15B 0.9800 . ?
C15 H15C 0.9800 . ?
C16 H16A 0.9800 . ?
C16 H16B 0.9800 . ?
C16 H16C 0.9800 . ?
C17 N6 1.337(5) . ?
C17 C18 1.386(5) . ?
C17 C20 1.517(5) . ?
C18 C19 1.378(5) . ?
C18 H18 0.9500 . ?
C19 N5 1.357(5) . ?
C19 C24 1.490(5) . ?
C20 C22 1.470(11) . ?
C20 C23A 1.493(9) . ?
C20 C23 1.509(11) . ?
C20 C21A 1.541(9) . ?
C20 C21 1.548(10) . ?
C20 C22A 1.568(8) . ?
C24 H24A 0.9800 . ?
C24 H24B 0.9800 . ?
C24 H24C 0.9800 . ?
C25 N7 1.392(4) . ?
C25 C26 1.414(5) . ?
C25 C30 1.418(5) . ?
C26 C27 1.394(5) . ?
C26 C31 1.502(5) . ?
C27 C28 1.374(5) . ?
C27 H27 0.9500 . ?
C28 C29 1.387(5) . ?
C28 H28 0.9500 . ?
C29 C30 1.390(5) . ?
C29 H29 0.9500 . ?
C30 C34 1.517(5) . ?
C31 C33 1.530(5) . ?
C31 C32 1.535(5) . ?
C31 H31 1.0000 . ?
C32 H32A 0.9800 . ?
C32 H32B 0.9800 . ?
C32 H32C 0.9800 . ?
C33 H33A 0.9800 . ?
C33 H33B 0.9800 . ?
C33 H33C 0.9800 . ?
C34 C35 1.524(6) . ?
C34 C36 1.533(6) . ?
C34 H34 1.0000 . ?
C35 H35A 0.9800 . ?
C35 H35B 0.9800 . ?
C35 H35C 0.9800 . ?
C36 H36A 0.9800 . ?
C36 H36B 0.9800 . ?
C36 H36C 0.9800 . ?
C37 C38 1.389(7) . ?
C37 C42 1.391(6) . ?
C37 C43 1.492(7) . ?
C38 C39 1.355(8) . ?
C38 H38 0.9500 . ?
C39 C40 1.398(7) . ?
C39 H39 0.9500 . ?
C40 C41 1.364(7) . ?
C40 H40 0.9500 . ?
C41 C42 1.375(7) . ?
C41 H41 0.9500 . ?
C42 H42 0.9500 . ?
C43 H43A 0.9800 . ?
C43 H43B 0.9800 . ?
C43 H43C 0.9800 . ?
C44 N8 1.255(5) . ?
C44 C46 1.492(7) . ?
C44 C45 1.519(7) . ?
C45 H45A 0.9800 . ?
C45 H45B 0.9800 . ?
C45 H45C 0.9800 . ?
C46 H46A 0.9800 . ?
C46 H46B 0.9800 . ?
C46 H46C 0.9800 . ?
C100 C103 1.376(6) 3_677 ?
C100 C101 1.379(6) . ?
C100 H100 0.9500 . ?
C101 C102 1.352(9) . ?
C101 C103 1.386(6) . ?
C101 H101 0.959(10) . ?
C102 H101 0.40(3) . ?
C102 H10A 0.9800 . ?
C102 H10B 0.9800 . ?
C102 H10C 0.9800 . ?
C103 C100 1.376(6) 3_677 ?
C103 H103 0.9500 . ?
B1 N1 1.537(5) . ?
B1 N5 1.556(5) . ?
B1 N3 1.558(5) . ?
B1 H1 1.08(3) . ?
Dy1 N8 2.148(3) . ?
Dy1 N7 2.219(3) . ?
Dy1 N6 2.396(3) . ?
Dy1 N4 2.414(3) . ?
Dy1 N2 2.487(3) . ?
Dy1 H7 2.37(4) . ?
N1 N2 1.387(4) . ?
N3 N4 1.386(4) . ?
N5 N6 1.392(4) . ?
N7 H7 0.79(4) . ?
C21 H21A 0.9800 . ?
C21 H21B 0.9800 . ?
C21 H21C 0.9800 . ?
C22 H22A 0.9800 . ?
C22 H22B 0.9800 . ?
C22 H22C 0.9800 . ?
C23 H23A 0.9800 . ?
C23 H23B 0.9800 . ?
C23 H23C 0.9800 . ?
C21A H21D 0.9800 . ?
C21A H21E 0.9800 . ?
C21A H21F 0.9800 . ?
C22A H22D 0.9800 . ?
C22A H22E 0.9800 . ?
C22A H22F 0.9800 . ?
C23A H23D 0.9800 . ?
C23A H23E 0.9800 . ?
C23A H23F 0.9800 . ?
